data_7022017
loop_
_publ_author_name
'Banerjee, Ishita'
'Samanta, Pabitra Narayan'
'Das, Kalyan Kumar'
'Ababei, Rodica'
'Kalisz, Marguerite'
'Girard, Adrien'
'Mathoni\`ere, Corine'
'Nethaji, M.'
'Cl\'erac, Rodolphe'
'Ali, Mahammad'

_publ_section_title
;
 Air oxygenation chemistry of 4-TBC catalyzed by chloro bridged dinuclear
 copper(II) complexes of pyrazole based tridentate ligands: synthesis,
 structure, magnetic and computational studies.
;
_journal_issue 5
_journal_name_full 'Dalton transactions (Cambridge, England : 2003)'
_journal_page_first 1879
_journal_page_last 1892
_journal_paper_doi 10.1039/c2dt30983a
_journal_volume 42
_journal_year 2013
_chemical_formula_moiety 'C38 H48 CL6 CU2 N10 O8'
_chemical_formula_sum 'C38 H48 Cl6 Cu2 N10 O8'
_chemical_formula_weight 1112.64
_chemical_name_systematic
;
?
;
_space_group_IT_number 2
_symmetry_cell_setting triclinic
_symmetry_space_group_name_Hall '-P 1'
_symmetry_space_group_name_H-M 'P -1'
_atom_sites_solution_hydrogens geom
_atom_sites_solution_primary direct
_atom_sites_solution_secondary difmap
_audit_creation_method SHELXL-97
_cell_angle_alpha 75.730(2)
_cell_angle_beta 73.331(2)
_cell_angle_gamma 89.528(2)
_cell_formula_units_Z 1
_cell_length_a 9.1275(12)
_cell_length_b 10.1836(14)
_cell_length_c 13.1067(18)
_cell_measurement_reflns_used 968
_cell_measurement_temperature 293(2)
_cell_measurement_theta_max 27.50
_cell_measurement_theta_min 2.50
_cell_volume 1128.5(3)
_computing_cell_refinement 'BRUKER SMART APEX CCD'
_computing_data_collection 'BRUKER SMART APEX CCD'
_computing_data_reduction 'BRUKER SAINT'
_computing_molecular_graphics ORTEP-III
_computing_publication_material 'WINGX V1.80.01'
_computing_structure_refinement 'SHELXL-97 (Sheldrick, 2008)'
_computing_structure_solution 'SHELXS -97'
_diffrn_ambient_temperature 293(2)
_diffrn_detector_area_resol_mean 0.3
_diffrn_measured_fraction_theta_full 1.000
_diffrn_measured_fraction_theta_max 1.000
_diffrn_measurement_device_type 'BRUKER SMART APEX CCD'
_diffrn_measurement_method OMEGA
_diffrn_radiation_monochromator graphite
_diffrn_radiation_source 'fine-focus sealed tube'
_diffrn_radiation_type MoK\a
_diffrn_radiation_wavelength 0.71073
_diffrn_reflns_av_R_equivalents 0.0127
_diffrn_reflns_av_sigmaI/netI 0.0159
_diffrn_reflns_limit_h_max 12
_diffrn_reflns_limit_h_min -11
_diffrn_reflns_limit_k_max 13
_diffrn_reflns_limit_k_min -13
_diffrn_reflns_limit_l_max 16
_diffrn_reflns_limit_l_min -17
_diffrn_reflns_number 13118
_diffrn_reflns_theta_full 27.50
_diffrn_reflns_theta_max 27.50
_diffrn_reflns_theta_min 1.68
_exptl_absorpt_coefficient_mu 1.360
_exptl_absorpt_correction_T_max 0.6197
_exptl_absorpt_correction_T_min 0.5771
_exptl_absorpt_correction_type empirical
_exptl_absorpt_process_details SADABS
_exptl_crystal_colour BLUE
_exptl_crystal_density_diffrn 1.637
_exptl_crystal_density_method 'not measured'
_exptl_crystal_description RECTANGULAR
_exptl_crystal_F_000 570
_exptl_crystal_size_max 0.45
_exptl_crystal_size_mid 0.42
_exptl_crystal_size_min 0.39
_refine_diff_density_max 0.616
_refine_diff_density_min -0.492
_refine_diff_density_rms 0.062
_refine_ls_extinction_method none
_refine_ls_goodness_of_fit_ref 0.695
_refine_ls_hydrogen_treatment constr
_refine_ls_matrix_type fullcycle
_refine_ls_number_parameters 293
_refine_ls_number_reflns 5217
_refine_ls_number_restraints 24
_refine_ls_restrained_S_all 0.811
_refine_ls_R_factor_all 0.0364
_refine_ls_R_factor_gt 0.0325
_refine_ls_shift/su_max 0.020
_refine_ls_shift/su_mean 0.007
_refine_ls_structure_factor_coef Fsqd
_refine_ls_weighting_details 'calc w=1/[\s^2^(Fo^2^)+(0.1105P)^2^+1.0278P] where P=(Fo^2^+2Fc^2^)/3'
_refine_ls_weighting_scheme calc
_refine_ls_wR_factor_gt 0.1014
_refine_ls_wR_factor_ref 0.1076
_reflns_number_gt 4701
_reflns_number_total 5217
_reflns_threshold_expression >2\s(I)
_cod_data_source_file c2dt30983a.txt
_cod_data_source_block yp5_m
_cod_depositor_comments
;
The following automatic conversions were performed:

'_exptl_absorpt_correction_type' value 'EMPIRICAL' changed to
'empirical' according to
/home/saulius/struct/CIF-dictionaries/cif_core.dic dictionary named
'cif_core.dic' version 2.4.2 from
2011-04-26.

'_refine_ls_hydrogen_treatment' value 'CONSTR' changed
to 'constr' according to
/home/saulius/struct/CIF-dictionaries/cif_core.dic dictionary named
'cif_core.dic' version 2.4.2 from 2011-04-26.

Automatic conversion script
Id: cif_fix_values 1891 2012-01-12 08:04:46Z andrius 

The following automatic conversions were performed:

'_symmetry_cell_setting' tag value 'TRICLINI' was replaced with
'triclinic' value as specified in the replacement file
'/home/robertas/cod-tools/perl-scripts/inputs/replacement_values.lst'.

Automatic conversion script
Id: cif_fix_values 3143 2015-03-26 13:38:13Z robertas 
;
_cod_original_sg_symbol_H-M P-1
_cod_database_code 7022017

loop_
_symmetry_equiv_pos_as_xyz
'x, y, z'
'-x, -y, -z'

loop_
_atom_site_label
_atom_site_type_symbol
_atom_site_fract_x
_atom_site_fract_y
_atom_site_fract_z
_atom_site_U_iso_or_equiv
_atom_site_adp_type
_atom_site_occupancy
_atom_site_symmetry_multiplicity
_atom_site_calc_flag
_atom_site_refinement_flags
C1 C 0.7460(3) 0.3463(2) 0.6962(2) 0.0366(5) Uani 1 1 d .
H1A H 0.7488 0.4163 0.7344 0.044 Uiso 1 1 calc R
H1B H 0.8349 0.3639 0.6315 0.044 Uiso 1 1 calc R
C2 C 0.6033(3) 0.3549(2) 0.66034(19) 0.0325(4) Uani 1 1 d .
C3 C 0.6040(3) 0.3237(2) 0.56243(19) 0.0348(5) Uani 1 1 d .
H3 H 0.6948 0.3022 0.5172 0.042 Uiso 1 1 calc R
C4 C 0.4708(3) 0.3243(2) 0.5318(2) 0.0368(5) Uani 1 1 d .
H4 H 0.4711 0.3019 0.4672 0.044 Uiso 1 1 calc R
C5 C 0.3374(3) 0.3589(2) 0.5987(2) 0.0375(5) Uani 1 1 d .
C6 C 0.3341(3) 0.3948(3) 0.6941(2) 0.0403(5) Uani 1 1 d .
H6 H 0.2438 0.4201 0.7371 0.048 Uiso 1 1 calc R
C7 C 0.4680(3) 0.3924(3) 0.7248(2) 0.0372(5) Uani 1 1 d .
H7 H 0.4671 0.4161 0.7891 0.045 Uiso 1 1 calc R
C8 C 0.7965(3) 0.1009(3) 0.7131(2) 0.0343(5) Uani 1 1 d .
H8A H 0.8693 0.1376 0.6412 0.041 Uiso 1 1 calc R
H8B H 0.8432 0.0295 0.7547 0.041 Uiso 1 1 calc R
C9 C 0.6403(3) -0.0155(2) 0.6250(2) 0.0349(5) Uani 1 1 d .
C10 C 0.4860(3) -0.0470(3) 0.6498(2) 0.0384(5) Uani 1 1 d .
H10 H 0.4388 -0.0911 0.6121 0.046 Uiso 1 1 calc R
C11 C 0.4128(3) -0.0001(2) 0.7428(2) 0.0342(5) Uani 1 1 d .
C12 C 0.7734(3) -0.0379(3) 0.5346(2) 0.0457(6) Uani 1 1 d .
H12A H 0.8280 0.0477 0.4929 0.069 Uiso 1 1 calc R
H12B H 0.7369 -0.0787 0.4870 0.069 Uiso 1 1 calc R
H12C H 0.8406 -0.0969 0.5657 0.069 Uiso 1 1 calc R
C13 C 0.2446(3) 0.0003(3) 0.7950(2) 0.0443(6) Uani 1 1 d .
H13A H 0.2201 -0.0423 0.8724 0.066 Uiso 1 1 calc R
H13B H 0.1903 -0.0487 0.7617 0.066 Uiso 1 1 calc R
H13C H 0.2151 0.0923 0.7845 0.066 Uiso 1 1 calc R
C14 C 0.8632(3) 0.2207(3) 0.83411(19) 0.0336(5) Uani 1 1 d .
H14A H 0.9009 0.1328 0.8589 0.040 Uiso 1 1 calc R
H14B H 0.9500 0.2832 0.7881 0.040 Uiso 1 1 calc R
C15 C 0.8395(3) 0.3189(2) 0.9966(2) 0.0362(5) Uani 1 1 d .
C16 C 0.7152(3) 0.3463(3) 1.0758(2) 0.0410(5) Uani 1 1 d .
H16 H 0.7184 0.3819 1.1340 0.049 Uiso 1 1 calc R
C17 C 0.5838(3) 0.3104(2) 1.0520(2) 0.0363(5) Uani 1 1 d .
C18 C 1.0065(3) 0.3300(3) 0.9816(3) 0.0501(7) Uani 1 1 d .
H18A H 1.0504 0.2479 0.9675 0.075 Uiso 1 1 calc R
H18B H 1.0238 0.3437 1.0472 0.075 Uiso 1 1 calc R
H18C H 1.0536 0.4055 0.9205 0.075 Uiso 1 1 calc R
C19 C 0.4209(3) 0.3238(3) 1.1126(3) 0.0499(7) Uani 1 1 d .
H19A H 0.3662 0.3616 1.0608 0.075 Uiso 1 1 calc R
H19B H 0.4178 0.3825 1.1602 0.075 Uiso 1 1 calc R
H19C H 0.3741 0.2360 1.1558 0.075 Uiso 1 1 calc R
N1 N 0.7555(2) 0.20905(19) 0.77137(15) 0.0291(4) Uani 1 1 d .
N2 N 0.6573(2) 0.0464(2) 0.70111(16) 0.0313(4) Uani 1 1 d .
N3 N 0.5194(2) 0.0552(2) 0.77520(16) 0.0313(4) Uani 1 1 d .
N4 N 0.6236(2) 0.2621(2) 0.96190(17) 0.0332(4) Uani 1 1 d .
N5 N 0.7808(2) 0.2708(2) 0.92817(16) 0.0319(4) Uani 1 1 d .
O1 O 0.8127(3) 0.2937(3) 0.3106(2) 0.0686(6) Uani 1 1 d U
O2 O 0.9783(3) 0.2973(3) 0.4144(2) 0.0653(6) Uani 1 1 d U
O3 O 1.0385(4) 0.4308(3) 0.2325(3) 0.0854(8) Uani 1 1 d U
O4 O 1.0458(3) 0.1948(3) 0.2676(2) 0.0682(6) Uani 1 1 d U
Cl1 Cl 0.31538(6) 0.07907(6) 1.01265(5) 0.03806(13) Uani 1 1 d .
Cl2 Cl 0.17155(8) 0.36004(8) 0.55866(7) 0.05728(19) Uani 1 1 d .
Cl3 Cl 0.97150(7) 0.30466(6) 0.30554(5) 0.04039(13) Uani 1 1 d .
Cu1 Cu 0.54331(3) 0.14439(3) 0.88741(2) 0.02923(8) Uani 1 1 d .

loop_
_atom_site_aniso_label
_atom_site_aniso_U_11
_atom_site_aniso_U_22
_atom_site_aniso_U_33
_atom_site_aniso_U_23
_atom_site_aniso_U_13
_atom_site_aniso_U_12
C1 0.0324(11) 0.0344(11) 0.0386(12) -0.0017(9) -0.0101(9) -0.0043(9)
C2 0.0311(11) 0.0300(10) 0.0317(10) -0.0021(8) -0.0068(8) 0.0012(8)
C3 0.0343(11) 0.0343(11) 0.0302(10) -0.0040(9) -0.0043(9) 0.0049(9)
C4 0.0427(13) 0.0337(11) 0.0339(11) -0.0076(9) -0.0121(10) 0.0027(9)
C5 0.0337(12) 0.0312(11) 0.0463(13) -0.0044(10) -0.0142(10) 0.0006(9)
C6 0.0329(12) 0.0397(13) 0.0428(13) -0.0097(10) -0.0035(10) 0.0075(10)
C7 0.0402(13) 0.0360(12) 0.0346(11) -0.0111(9) -0.0079(10) 0.0040(9)
C8 0.0279(10) 0.0409(12) 0.0367(11) -0.0151(10) -0.0089(9) 0.0014(9)
C9 0.0422(13) 0.0327(11) 0.0344(11) -0.0111(9) -0.0165(10) 0.0062(9)
C10 0.0436(13) 0.0363(12) 0.0426(13) -0.0136(10) -0.0207(11) 0.0016(10)
C11 0.0351(12) 0.0306(11) 0.0399(12) -0.0076(9) -0.0167(10) -0.0016(9)
C12 0.0510(15) 0.0507(15) 0.0414(13) -0.0214(12) -0.0149(12) 0.0120(12)
C13 0.0338(13) 0.0483(14) 0.0526(15) -0.0130(12) -0.0152(11) -0.0059(10)
C14 0.0255(10) 0.0438(12) 0.0342(11) -0.0135(10) -0.0098(8) 0.0000(9)
C15 0.0406(13) 0.0347(11) 0.0379(12) -0.0095(9) -0.0181(10) 0.0008(9)
C16 0.0486(14) 0.0407(13) 0.0391(12) -0.0168(10) -0.0155(11) 0.0031(11)
C17 0.0406(13) 0.0321(11) 0.0361(11) -0.0108(9) -0.0092(10) 0.0020(9)
C18 0.0410(14) 0.0656(18) 0.0553(16) -0.0261(14) -0.0228(12) 0.0027(13)
C19 0.0442(15) 0.0518(16) 0.0531(16) -0.0250(13) -0.0037(12) 0.0048(12)
N1 0.0261(9) 0.0330(9) 0.0291(9) -0.0084(7) -0.0089(7) 0.0001(7)
N2 0.0300(9) 0.0333(9) 0.0314(9) -0.0097(7) -0.0088(7) 0.0015(7)
N3 0.0278(9) 0.0341(9) 0.0316(9) -0.0081(7) -0.0082(7) -0.0018(7)
N4 0.0276(9) 0.0367(10) 0.0361(10) -0.0121(8) -0.0082(7) -0.0005(7)
N5 0.0290(9) 0.0352(10) 0.0333(9) -0.0107(8) -0.0102(7) -0.0014(7)
O1 0.0595(10) 0.0843(11) 0.0699(10) -0.0231(9) -0.0284(8) 0.0072(9)
O2 0.0670(10) 0.0798(11) 0.0587(10) -0.0227(8) -0.0292(8) 0.0091(9)
O3 0.0945(13) 0.0660(11) 0.0857(12) -0.0107(9) -0.0180(10) -0.0070(9)
O4 0.0704(11) 0.0643(10) 0.0709(11) -0.0262(9) -0.0147(8) 0.0169(9)
Cl1 0.0270(3) 0.0441(3) 0.0383(3) -0.0083(2) -0.0039(2) 0.0002(2)
Cl2 0.0398(3) 0.0597(4) 0.0769(5) -0.0122(4) -0.0285(3) 0.0009(3)
Cl3 0.0425(3) 0.0414(3) 0.0397(3) -0.0130(2) -0.0136(2) 0.0048(2)
Cu1 0.02476(14) 0.03252(14) 0.02988(14) -0.00894(11) -0.00628(10) -0.00183(10)

loop_
_atom_type_symbol
_atom_type_description
_atom_type_scat_dispersion_real
_atom_type_scat_dispersion_imag
_atom_type_scat_source
C C 0.0033 0.0016 'International Tables Vol C Tables 4.2.6.8 and 6.1.1.4'
H H 0.0000 0.0000 'International Tables Vol C Tables 4.2.6.8 and 6.1.1.4'
N N 0.0061 0.0033 'International Tables Vol C Tables 4.2.6.8 and 6.1.1.4'
O O 0.0106 0.0060 'International Tables Vol C Tables 4.2.6.8 and 6.1.1.4'
Cl Cl 0.1484 0.1585 'International Tables Vol C Tables 4.2.6.8 and 6.1.1.4'
Cu Cu 0.3201 1.2651 'International Tables Vol C Tables 4.2.6.8 and 6.1.1.4'

loop_
_geom_angle_atom_site_label_1
_geom_angle_atom_site_label_2
_geom_angle_atom_site_label_3
_geom_angle
C2 C1 N1 112.71(18)
C2 C1 H1A 109.1
N1 C1 H1A 109.1
C2 C1 H1B 109.1
N1 C1 H1B 109.1
H1A C1 H1B 107.8
C7 C2 C3 119.0(2)
C7 C2 C1 120.6(2)
C3 C2 C1 120.4(2)
C4 C3 C2 120.7(2)
C4 C3 H3 119.7
C2 C3 H3 119.7
C5 C4 C3 119.0(2)
C5 C4 H4 120.5
C3 C4 H4 120.5
C6 C5 C4 121.7(2)
C6 C5 Cl2 119.8(2)
C4 C5 Cl2 118.4(2)
C5 C6 C7 118.8(2)
C5 C6 H6 120.6
C7 C6 H6 120.6
C6 C7 C2 120.7(2)
C6 C7 H7 119.6
C2 C7 H7 119.6
N2 C8 N1 108.29(18)
N2 C8 H8A 110.0
N1 C8 H8A 110.0
N2 C8 H8B 110.0
N1 C8 H8B 110.0
H8A C8 H8B 108.4
N2 C9 C10 106.3(2)
N2 C9 C12 122.3(2)
C10 C9 C12 131.3(2)
C9 C10 C11 107.0(2)
C9 C10 H10 126.5
C11 C10 H10 126.5
N3 C11 C10 109.0(2)
N3 C11 C13 123.6(2)
C10 C11 C13 127.2(2)
C9 C12 H12A 109.5
C9 C12 H12B 109.5
H12A C12 H12B 109.5
C9 C12 H12C 109.5
H12A C12 H12C 109.5
H12B C12 H12C 109.5
C11 C13 H13A 109.5
C11 C13 H13B 109.5
H13A C13 H13B 109.5
C11 C13 H13C 109.5
H13A C13 H13C 109.5
H13B C13 H13C 109.5
N5 C14 N1 107.60(18)
N5 C14 H14A 110.2
N1 C14 H14A 110.2
N5 C14 H14B 110.2
N1 C14 H14B 110.2
H14A C14 H14B 108.5
N5 C15 C16 105.9(2)
N5 C15 C18 122.2(2)
C16 C15 C18 131.9(2)
C15 C16 C17 107.1(2)
C15 C16 H16 126.5
C17 C16 H16 126.5
N4 C17 C16 109.8(2)
N4 C17 C19 122.9(2)
C16 C17 C19 127.4(2)
C15 C18 H18A 109.5
C15 C18 H18B 109.5
H18A C18 H18B 109.5
C15 C18 H18C 109.5
H18A C18 H18C 109.5
H18B C18 H18C 109.5
C17 C19 H19A 109.5
C17 C19 H19B 109.5
H19A C19 H19B 109.5
C17 C19 H19C 109.5
H19A C19 H19C 109.5
H19B C19 H19C 109.5
C14 N1 C8 110.82(18)
C14 N1 C1 109.94(18)
C8 N1 C1 113.60(18)
C14 N1 Cu1 106.20(14)
C8 N1 Cu1 105.98(13)
C1 N1 Cu1 109.98(14)
C9 N2 N3 111.61(19)
C9 N2 C8 129.3(2)
N3 N2 C8 119.12(19)
C11 N3 N2 105.94(19)
C11 N3 Cu1 142.19(17)
N2 N3 Cu1 111.86(14)
C17 N4 N5 105.42(19)
C17 N4 Cu1 141.66(17)
N5 N4 Cu1 110.25(14)
C15 N5 N4 111.8(2)
C15 N5 C14 127.9(2)
N4 N5 C14 120.04(18)
O3 Cl3 O4 110.64(18)
O3 Cl3 O2 110.84(18)
O4 Cl3 O2 110.10(16)
O3 Cl3 O1 108.68(19)
O4 Cl3 O1 108.94(17)
O2 Cl3 O1 107.56(15)
N3 Cu1 N4 162.08(8)
N3 Cu1 N1 81.88(8)
N4 Cu1 N1 80.53(8)
N3 Cu1 Cl1 99.02(6)
N4 Cu1 Cl1 98.53(6)
N1 Cu1 Cl1 178.86(5)

loop_
_geom_bond_atom_site_label_1
_geom_bond_atom_site_label_2
_geom_bond_distance
C1 C2 1.501(3)
C1 N1 1.517(3)
C1 H1A 0.9700
C1 H1B 0.9700
C2 C7 1.392(3)
C2 C3 1.394(3)
C3 C4 1.385(4)
C3 H3 0.9300
C4 C5 1.381(4)
C4 H4 0.9300
C5 C6 1.378(4)
C5 Cl2 1.738(2)
C6 C7 1.391(4)
C6 H6 0.9300
C7 H7 0.9300
C8 N2 1.454(3)
C8 N1 1.477(3)
C8 H8A 0.9700
C8 H8B 0.9700
C9 N2 1.348(3)
C9 C10 1.374(4)
C9 C12 1.495(4)
C10 C11 1.406(4)
C10 H10 0.9300
C11 N3 1.344(3)
C11 C13 1.492(4)
C12 H12A 0.9600
C12 H12B 0.9600
C12 H12C 0.9600
C13 H13A 0.9600
C13 H13B 0.9600
C13 H13C 0.9600
C14 N5 1.455(3)
C14 N1 1.473(3)
C14 H14A 0.9700
C14 H14B 0.9700
C15 N5 1.352(3)
C15 C16 1.380(4)
C15 C18 1.482(4)
C16 C17 1.396(4)
C16 H16 0.9300
C17 N4 1.343(3)
C17 C19 1.494(4)
C18 H18A 0.9600
C18 H18B 0.9600
C18 H18C 0.9600
C19 H19A 0.9600
C19 H19B 0.9600
C19 H19C 0.9600
N1 Cu1 2.0822(18)
N2 N3 1.369(3)
N3 Cu1 1.9704(19)
N4 N5 1.371(3)
N4 Cu1 1.982(2)
O1 Cl3 1.436(3)
O2 Cl3 1.430(2)
O3 Cl3 1.418(3)
O4 Cl3 1.424(2)
Cl1 Cu1 2.2340(6)

loop_
_geom_torsion_atom_site_label_1
_geom_torsion_atom_site_label_2
_geom_torsion_atom_site_label_3
_geom_torsion_atom_site_label_4
_geom_torsion
N1 C1 C2 C7 86.8(3)
N1 C1 C2 C3 -92.5(3)
C7 C2 C3 C4 -2.7(3)
C1 C2 C3 C4 176.5(2)
C2 C3 C4 C5 1.2(4)
C3 C4 C5 C6 1.1(4)
C3 C4 C5 Cl2 179.66(18)
C4 C5 C6 C7 -1.8(4)
Cl2 C5 C6 C7 179.67(19)
C5 C6 C7 C2 0.2(4)
C3 C2 C7 C6 2.0(4)
C1 C2 C7 C6 -177.2(2)
N2 C9 C10 C11 0.5(3)
C12 C9 C10 C11 -178.8(3)
C9 C10 C11 N3 -1.4(3)
C9 C10 C11 C13 174.2(2)
N5 C15 C16 C17 1.0(3)
C18 C15 C16 C17 -176.9(3)
C15 C16 C17 N4 0.2(3)
C15 C16 C17 C19 -178.6(3)
N5 C14 N1 C8 -151.30(19)
N5 C14 N1 C1 82.3(2)
N5 C14 N1 Cu1 -36.6(2)
N2 C8 N1 C14 151.52(19)
N2 C8 N1 C1 -84.1(2)
N2 C8 N1 Cu1 36.7(2)
C2 C1 N1 C14 -159.9(2)
C2 C1 N1 C8 75.2(2)
C2 C1 N1 Cu1 -43.3(2)
C10 C9 N2 N3 0.6(3)
C12 C9 N2 N3 180.0(2)
C10 C9 N2 C8 -179.8(2)
C12 C9 N2 C8 -0.4(4)
N1 C8 N2 C9 154.4(2)
N1 C8 N2 N3 -26.0(3)
C10 C11 N3 N2 1.7(3)
C13 C11 N3 N2 -174.1(2)
C10 C11 N3 Cu1 -179.8(2)
C13 C11 N3 Cu1 4.3(4)
C9 N2 N3 C11 -1.5(3)
C8 N2 N3 C11 178.8(2)
C9 N2 N3 Cu1 179.59(15)
C8 N2 N3 Cu1 -0.1(2)
C16 C17 N4 N5 -1.3(3)
C19 C17 N4 N5 177.6(2)
C16 C17 N4 Cu1 156.8(2)
C19 C17 N4 Cu1 -24.4(4)
C16 C15 N5 N4 -1.9(3)
C18 C15 N5 N4 176.3(2)
C16 C15 N5 C14 -176.7(2)
C18 C15 N5 C14 1.5(4)
C17 N4 N5 C15 2.0(3)
Cu1 N4 N5 C15 -163.70(16)
C17 N4 N5 C14 177.3(2)
Cu1 N4 N5 C14 11.6(3)
N1 C14 N5 C15 -167.4(2)
N1 C14 N5 N4 18.1(3)
C11 N3 Cu1 N4 -149.9(3)
N2 N3 Cu1 N4 28.5(3)
C11 N3 Cu1 N1 -160.9(3)
N2 N3 Cu1 N1 17.46(14)
C11 N3 Cu1 Cl1 18.4(3)
N2 N3 Cu1 Cl1 -163.26(13)
C17 N4 Cu1 N3 165.7(3)
N5 N4 Cu1 N3 -36.8(3)
C17 N4 Cu1 N1 176.8(3)
N5 N4 Cu1 N1 -25.76(15)
C17 N4 Cu1 Cl1 -2.5(3)
N5 N4 Cu1 Cl1 154.89(14)
C14 N1 Cu1 N3 -148.28(15)
C8 N1 Cu1 N3 -30.37(14)
C1 N1 Cu1 N3 92.81(15)
C14 N1 Cu1 N4 35.14(15)
C8 N1 Cu1 N4 153.05(15)
C1 N1 Cu1 N4 -83.77(15)
C14 N1 Cu1 Cl1 70(3)
C8 N1 Cu1 Cl1 -172(2)
C1 N1 Cu1 Cl1 -49(3)
